data_7106156
loop_
_publ_author_name
'Xiaochen Xie'
'Mairi F. Haddow'
'Stephen M. Mansell'
'Nicholas C. Norman'
'Christopher A. Russell'

_publ_section_title
;
 New Polycyclic Borazine Species
;
_journal_name_full Chem.Commun.
_journal_page_first 3748
_journal_paper_doi 10.1039/c1cc10196j
_journal_volume 47
_journal_year 2011
_chemical_formula_moiety 'C20 H16 B2 N4, 2(C3 H7 N O)'
_chemical_formula_sum 'C26 H30 B2 N6 O2'
_chemical_formula_weight 480.18
_space_group_IT_number 14
_symmetry_cell_setting monoclinic
_symmetry_space_group_name_Hall '-P 2yn'
_symmetry_space_group_name_H-M 'P 1 21/n 1'
_atom_sites_solution_hydrogens geom
_atom_sites_solution_primary direct
_atom_sites_solution_secondary difmap
_audit_creation_method SHELXL-97
_cell_angle_alpha 90.00
_cell_angle_beta 104.001(3)
_cell_angle_gamma 90.00
_cell_formula_units_Z 4
_cell_length_a 12.8216(7)
_cell_length_b 13.9708(8)
_cell_length_c 14.5010(8)
_cell_measurement_reflns_used 5398
_cell_measurement_temperature 100(2)
_cell_measurement_theta_max 29.363
_cell_measurement_theta_min 3.242
_cell_volume 2520.4(2)
_computing_cell_refinement 'Apex II (Bruker-AXS, 2007)'
_computing_data_collection 'Apex II (Bruker-AXS, 2007)'
_computing_data_reduction
;
SAINT v7.34A (Bruker-AXS, 2007) & XPREP v2005/4 (Bruker-AXS, 2005)
;
_computing_structure_refinement 'SHELXL-97 (Sheldrick, 1997)'
_computing_structure_solution 'SHELXS-97 (Sheldrick, 1990)'
_diffrn_ambient_temperature 100(2)
_diffrn_detector 'CCD plate'
_diffrn_detector_area_resol_mean 8.366
_diffrn_detector_type 'Bruker-AXS SMART APEX'
_diffrn_measured_fraction_theta_full 0.993
_diffrn_measured_fraction_theta_max 0.993
_diffrn_measurement_details 'frames, 0.3\% width'
_diffrn_measurement_device 'four-circle diffractometer'
_diffrn_measurement_device_type 'Bruker-AXS Kappa'
_diffrn_measurement_method '\w & \f scans'
_diffrn_measurement_specimen_support
;
glass fibre
;
_diffrn_radiation_collimation '0.5 mm double pinhole'
_diffrn_radiation_monochromator graphite
_diffrn_radiation_probe x-ray
_diffrn_radiation_type 'Mo K\a'
_diffrn_radiation_wavelength 0.71074
_diffrn_reflns_av_R_equivalents 0.0741
_diffrn_reflns_av_sigmaI/netI 0.0613
_diffrn_reflns_limit_h_max 16
_diffrn_reflns_limit_h_min -17
_diffrn_reflns_limit_k_max 19
_diffrn_reflns_limit_k_min -19
_diffrn_reflns_limit_l_max 19
_diffrn_reflns_limit_l_min -20
_diffrn_reflns_number 33967
_diffrn_reflns_theta_full 29.57
_diffrn_reflns_theta_max 29.57
_diffrn_reflns_theta_min 1.90
_diffrn_source 'sealed X-ray tube'
_diffrn_source_current 40
_diffrn_source_power 2
_diffrn_source_size '0.4 x 8 mm fine focus'
_diffrn_source_target Mo
_diffrn_source_type 'Bruker-AXS KFF Mo 2K 90\% Ceramic'
_diffrn_source_voltage 50
_exptl_absorpt_coefficient_mu 0.082
_exptl_absorpt_correction_T_max 0.984
_exptl_absorpt_correction_T_min 0.777
_exptl_absorpt_correction_type multi-scan
_exptl_absorpt_process_details 'SADABS 2007/2 (Sheldrick, G.M., 2007)'
_exptl_crystal_colour colourless
_exptl_crystal_density_diffrn 1.265
_exptl_crystal_density_method 'not measured'
_exptl_crystal_description block
_exptl_crystal_F_000 1016
_exptl_crystal_size_max 0.5
_exptl_crystal_size_mid 0.2
_exptl_crystal_size_min 0.2
_refine_diff_density_max 0.651
_refine_diff_density_min -0.415
_refine_diff_density_rms 0.129
_refine_ls_extinction_method none
_refine_ls_goodness_of_fit_ref 1.022
_refine_ls_hydrogen_treatment constr
_refine_ls_matrix_type full
_refine_ls_number_parameters 329
_refine_ls_number_reflns 7023
_refine_ls_number_restraints 0
_refine_ls_restrained_S_all 1.022
_refine_ls_R_factor_all 0.1112
_refine_ls_R_factor_gt 0.0569
_refine_ls_shift/su_max 0.000
_refine_ls_shift/su_mean 0.000
_refine_ls_structure_factor_coef Fsqd
_refine_ls_weighting_details 'calc w=1/[\s^2^(Fo^2^)+(0.1356P)^2^+0.0414P] where P=(Fo^2^+2Fc^2^)/3'
_refine_ls_weighting_scheme calc
_refine_ls_wR_factor_gt 0.1655
_refine_ls_wR_factor_ref 0.2216
_reflns_number_gt 4239
_reflns_number_total 7023
_reflns_threshold_expression >2sigma(I)
_cod_data_source_file c1cc10196j.txt
_cod_data_source_block 4
_cod_depositor_comments
;
The following automatic conversions were performed:

'_diffrn_radiation_probe' value 'X-ray' changed to 'x-ray' according
to the built-in table from CIF Core dictionary named 'cif_core.dic'
version 2.4.1 from 2010-06-29.

Automatic conversion script
Id: cif_fix_values 1646 2011-03-28 12:23:43Z adriana 
;
_cod_original_sg_symbol_H-M 'P 21/n'
_cod_database_code 7106156

loop_
_symmetry_equiv_pos_as_xyz
'x, y, z'
'-x+1/2, y+1/2, -z+1/2'
'-x, -y, -z'
'x-1/2, -y-1/2, z-1/2'

loop_
_atom_site_label
_atom_site_type_symbol
_atom_site_fract_x
_atom_site_fract_y
_atom_site_fract_z
_atom_site_U_iso_or_equiv
_atom_site_adp_type
_atom_site_occupancy
_atom_site_symmetry_multiplicity
_atom_site_calc_flag
_atom_site_refinement_flags
_atom_site_disorder_assembly
_atom_site_disorder_group
B1 B 0.46965(19) 0.04615(16) 0.52077(18) 0.0270(5) Uani 1 1 d . . .
N1 N 0.39366(14) 0.10652(12) 0.46024(12) 0.0279(4) Uani 1 1 d . . .
H1 H 0.3760 0.0934 0.3991 0.033 Uiso 1 1 calc R . .
N2 N 0.49186(13) 0.06916(11) 0.61908(12) 0.0265(4) Uani 1 1 d . . .
H2A H 0.5378 0.0329 0.6591 0.032 Uiso 1 1 calc R . .
C1 C 0.34526(16) 0.18550(14) 0.49183(15) 0.0270(4) Uani 1 1 d . . .
C2 C 0.27429(18) 0.24466(15) 0.43024(16) 0.0327(5) Uani 1 1 d . . .
H2 H 0.2557 0.2312 0.3641 0.039 Uiso 1 1 calc R . .
C3 C 0.22962(19) 0.32459(16) 0.46545(17) 0.0377(5) Uani 1 1 d . . .
H3 H 0.1820 0.3654 0.4224 0.045 Uiso 1 1 calc R . .
C4 C 0.25335(18) 0.34463(16) 0.56028(17) 0.0352(5) Uani 1 1 d . . .
H4 H 0.2229 0.3995 0.5824 0.042 Uiso 1 1 calc R . .
C5 C 0.32312(17) 0.28433(14) 0.62621(15) 0.0288(4) Uani 1 1 d . . .
C6 C 0.34785(17) 0.30075(15) 0.72571(16) 0.0318(5) Uani 1 1 d . . .
H6 H 0.3149 0.3525 0.7504 0.038 Uiso 1 1 calc R . .
C7 C 0.41891(18) 0.24251(15) 0.78666(16) 0.0322(5) Uani 1 1 d . . .
H7 H 0.4346 0.2545 0.8531 0.039 Uiso 1 1 calc R . .
C8 C 0.46888(17) 0.16536(15) 0.75229(15) 0.0290(5) Uani 1 1 d . . .
H8 H 0.5190 0.1266 0.7953 0.035 Uiso 1 1 calc R . .
C9 C 0.44526(15) 0.14573(13) 0.65593(15) 0.0245(4) Uani 1 1 d . . .
C10 C 0.37137(15) 0.20476(13) 0.59126(15) 0.0249(4) Uani 1 1 d . . .
B2 B 0.47412(18) 0.04542(14) 0.02668(16) 0.0218(4) Uani 1 1 d . . .
N3 N 0.38307(13) 0.09918(10) -0.02200(11) 0.0229(4) Uani 1 1 d . . .
H3A H 0.3529 0.0839 -0.0813 0.027 Uiso 1 1 calc R . .
N4 N 0.51768(13) 0.07297(11) 0.12232(11) 0.0226(4) Uani 1 1 d . . .
H4A H 0.5720 0.0396 0.1558 0.027 Uiso 1 1 calc R . .
C11 C 0.33908(15) 0.17428(12) 0.01852(13) 0.0217(4) Uani 1 1 d . . .
C12 C 0.24908(16) 0.22343(14) -0.03021(14) 0.0265(4) Uani 1 1 d . . .
H12 H 0.2165 0.2070 -0.0943 0.032 Uiso 1 1 calc R . .
C13 C 0.20535(17) 0.29746(14) 0.01422(15) 0.0288(5) Uani 1 1 d . . .
H13 H 0.1425 0.3295 -0.0200 0.035 Uiso 1 1 calc R . .
C14 C 0.25154(16) 0.32438(14) 0.10579(14) 0.0264(4) Uani 1 1 d . . .
H14 H 0.2209 0.3748 0.1345 0.032 Uiso 1 1 calc R . .
C15 C 0.34504(15) 0.27695(13) 0.15770(14) 0.0222(4) Uani 1 1 d . . .
C16 C 0.39633(16) 0.30256(13) 0.25208(14) 0.0262(4) Uani 1 1 d . . .
H16 H 0.3692 0.3543 0.2819 0.031 Uiso 1 1 calc R . .
C17 C 0.48478(17) 0.25332(14) 0.30073(14) 0.0273(4) Uani 1 1 d . . .
H17 H 0.5181 0.2712 0.3642 0.033 Uiso 1 1 calc R . .
C18 C 0.52720(16) 0.17699(14) 0.25883(14) 0.0255(4) Uani 1 1 d . . .
H18 H 0.5889 0.1440 0.2940 0.031 Uiso 1 1 calc R . .
C19 C 0.47987(15) 0.14949(13) 0.16672(13) 0.0213(4) Uani 1 1 d . . .
C20 C 0.38824(14) 0.20021(12) 0.11390(13) 0.0198(4) Uani 1 1 d . . .
O1 O 0.27150(12) 0.03039(10) 0.78311(10) 0.0305(4) Uani 1 1 d . . .
C21 C 0.20445(17) 0.08081(14) 0.72904(15) 0.0273(4) Uani 1 1 d . . .
H21 H 0.1778 0.1348 0.7560 0.033 Uiso 1 1 calc R . .
N5 N 0.16628(14) 0.06637(12) 0.63667(12) 0.0270(4) Uani 1 1 d . . .
C22 C 0.20626(18) -0.01149(15) 0.58808(16) 0.0324(5) Uani 1 1 d . . .
H22A H 0.2723 -0.0373 0.6294 0.049 Uiso 1 1 calc R . .
H22B H 0.2215 0.0126 0.5292 0.049 Uiso 1 1 calc R . .
H22C H 0.1519 -0.0621 0.5729 0.049 Uiso 1 1 calc R . .
C23 C 0.0867(2) 0.13006(17) 0.57952(17) 0.0400(6) Uani 1 1 d . . .
H23A H 0.0668 0.1792 0.6204 0.060 Uiso 1 1 calc R . .
H23B H 0.0228 0.0932 0.5486 0.060 Uiso 1 1 calc R . .
H23C H 0.1169 0.1608 0.5310 0.060 Uiso 1 1 calc R . .
O2 O 0.18915(13) 0.51930(11) 0.23667(12) 0.0377(4) Uani 1 1 d . . .
C24 C 0.25843(19) 0.53870(15) 0.30757(17) 0.0352(5) Uani 1 1 d . . .
H24 H 0.2391 0.5382 0.3668 0.042 Uiso 1 1 calc R . .
N6 N 0.36043(17) 0.56080(14) 0.30772(18) 0.0505(6) Uani 1 1 d . . .
C25 C 0.4354(3) 0.5896(3) 0.3940(3) 0.1098(18) Uani 1 1 d . . .
H25A H 0.4513 0.6580 0.3907 0.165 Uiso 1 1 calc R . .
H25B H 0.5020 0.5527 0.4019 0.165 Uiso 1 1 calc R . .
H25C H 0.4041 0.5778 0.4483 0.165 Uiso 1 1 calc R . .
C26 C 0.3968(2) 0.5591(2) 0.2205(3) 0.0668(9) Uani 1 1 d . . .
H26A H 0.3391 0.5349 0.1685 0.100 Uiso 1 1 calc R . .
H26B H 0.4597 0.5172 0.2286 0.100 Uiso 1 1 calc R . .
H26C H 0.4163 0.6240 0.2053 0.100 Uiso 1 1 calc R . .

loop_
_atom_site_aniso_label
_atom_site_aniso_U_11
_atom_site_aniso_U_22
_atom_site_aniso_U_33
_atom_site_aniso_U_23
_atom_site_aniso_U_13
_atom_site_aniso_U_12
B1 0.0245(11) 0.0204(10) 0.0366(13) 0.0023(9) 0.0086(10) -0.0003(8)
N1 0.0315(9) 0.0227(8) 0.0295(9) -0.0005(7) 0.0074(7) 0.0053(7)
N2 0.0260(9) 0.0183(8) 0.0339(10) 0.0043(7) 0.0045(7) 0.0041(6)
C1 0.0270(10) 0.0212(9) 0.0329(11) 0.0028(8) 0.0074(9) 0.0041(8)
C2 0.0359(12) 0.0291(11) 0.0316(12) 0.0023(9) 0.0052(10) 0.0074(9)
C3 0.0385(13) 0.0296(11) 0.0426(14) 0.0055(10) 0.0052(10) 0.0120(9)
C4 0.0352(12) 0.0254(10) 0.0440(14) -0.0003(9) 0.0077(10) 0.0099(9)
C5 0.0296(11) 0.0228(10) 0.0344(12) -0.0006(8) 0.0085(9) 0.0021(8)
C6 0.0357(12) 0.0232(10) 0.0384(12) -0.0067(9) 0.0125(10) -0.0018(8)
C7 0.0384(12) 0.0260(10) 0.0323(12) -0.0032(8) 0.0086(10) -0.0051(9)
C8 0.0298(11) 0.0233(10) 0.0323(12) 0.0011(8) 0.0043(9) -0.0034(8)
C9 0.0230(10) 0.0183(9) 0.0317(11) 0.0014(8) 0.0055(8) -0.0007(7)
C10 0.0241(10) 0.0186(9) 0.0319(11) 0.0005(8) 0.0065(8) 0.0007(7)
B2 0.0238(11) 0.0141(9) 0.0264(11) 0.0012(8) 0.0041(9) -0.0007(7)
N3 0.0277(9) 0.0155(7) 0.0226(8) -0.0031(6) 0.0004(7) 0.0021(6)
N4 0.0244(8) 0.0156(7) 0.0254(8) 0.0010(6) 0.0012(7) 0.0043(6)
C11 0.0251(10) 0.0140(8) 0.0246(10) -0.0011(7) 0.0033(8) -0.0005(7)
C12 0.0287(10) 0.0229(9) 0.0245(10) -0.0021(8) -0.0005(8) 0.0038(8)
C13 0.0294(11) 0.0240(10) 0.0296(11) -0.0003(8) 0.0007(8) 0.0080(8)
C14 0.0278(10) 0.0189(9) 0.0309(11) -0.0028(8) 0.0039(9) 0.0049(7)
C15 0.0262(10) 0.0150(8) 0.0249(10) -0.0005(7) 0.0052(8) 0.0000(7)
C16 0.0313(11) 0.0179(9) 0.0281(10) -0.0041(8) 0.0046(8) 0.0002(8)
C17 0.0329(11) 0.0235(10) 0.0222(10) -0.0040(7) 0.0004(8) -0.0010(8)
C18 0.0266(10) 0.0213(9) 0.0256(10) -0.0017(8) 0.0001(8) 0.0020(7)
C19 0.0236(9) 0.0150(8) 0.0245(10) -0.0006(7) 0.0045(8) -0.0006(7)
C20 0.0221(9) 0.0122(8) 0.0236(9) 0.0008(7) 0.0027(7) -0.0015(6)
O1 0.0345(8) 0.0232(7) 0.0284(8) 0.0020(6) -0.0032(6) -0.0019(6)
C21 0.0306(11) 0.0201(9) 0.0292(11) -0.0024(8) 0.0032(9) -0.0033(8)
N5 0.0266(9) 0.0235(8) 0.0275(9) -0.0004(7) 0.0001(7) 0.0036(7)
C22 0.0374(12) 0.0249(10) 0.0321(11) -0.0033(9) 0.0027(9) 0.0053(9)
C23 0.0412(13) 0.0342(12) 0.0372(13) 0.0014(10) -0.0048(10) 0.0135(10)
O2 0.0337(9) 0.0369(9) 0.0402(9) -0.0081(7) 0.0042(7) -0.0071(7)
C24 0.0394(13) 0.0216(10) 0.0417(13) -0.0079(9) 0.0039(11) 0.0075(9)
N6 0.0348(11) 0.0298(10) 0.0758(17) -0.0149(11) -0.0080(11) 0.0026(9)
C25 0.051(2) 0.108(3) 0.142(4) -0.064(3) -0.032(2) 0.007(2)
C26 0.0472(17) 0.0454(16) 0.114(3) 0.0197(17) 0.0316(18) -0.0015(13)

loop_
_atom_type_symbol
_atom_type_description
_atom_type_scat_dispersion_real
_atom_type_scat_dispersion_imag
_atom_type_scat_source
C C 0.0033 0.0016 'International Tables Vol C Tables 4.2.6.8 and 6.1.1.4'
H H 0.0000 0.0000 'International Tables Vol C Tables 4.2.6.8 and 6.1.1.4'
B B 0.0013 0.0007 'International Tables Vol C Tables 4.2.6.8 and 6.1.1.4'
N N 0.0061 0.0033 'International Tables Vol C Tables 4.2.6.8 and 6.1.1.4'
O O 0.0106 0.0060 'International Tables Vol C Tables 4.2.6.8 and 6.1.1.4'

loop_
_geom_angle_atom_site_label_1
_geom_angle_atom_site_label_2
_geom_angle_atom_site_label_3
_geom_angle
_geom_angle_site_symmetry_1
_geom_angle_site_symmetry_3
_geom_angle_publ_flag
N1 B1 N2 115.24(18) . . ?
N1 B1 B1 122.6(3) . 3_656 ?
N2 B1 B1 122.1(2) . 3_656 ?
C1 N1 B1 124.02(18) . . ?
C1 N1 H1 118.0 . . ?
B1 N1 H1 118.0 . . ?
C9 N2 B1 123.90(17) . . ?
C9 N2 H2A 118.0 . . ?
B1 N2 H2A 118.0 . . ?
C2 C1 N1 122.35(19) . . ?
C2 C1 C10 119.81(18) . . ?
N1 C1 C10 117.84(17) . . ?
C1 C2 C3 120.1(2) . . ?
C1 C2 H2 119.9 . . ?
C3 C2 H2 119.9 . . ?
C4 C3 C2 121.2(2) . . ?
C4 C3 H3 119.4 . . ?
C2 C3 H3 119.4 . . ?
C3 C4 C5 120.6(2) . . ?
C3 C4 H4 119.7 . . ?
C5 C4 H4 119.7 . . ?
C4 C5 C6 122.61(19) . . ?
C4 C5 C10 118.78(19) . . ?
C6 C5 C10 118.60(19) . . ?
C7 C6 C5 120.6(2) . . ?
C7 C6 H6 119.7 . . ?
C5 C6 H6 119.7 . . ?
C6 C7 C8 121.0(2) . . ?
C6 C7 H7 119.5 . . ?
C8 C7 H7 119.5 . . ?
C9 C8 C7 120.2(2) . . ?
C9 C8 H8 119.9 . . ?
C7 C8 H8 119.9 . . ?
C8 C9 N2 122.00(18) . . ?
C8 C9 C10 119.91(18) . . ?
N2 C9 C10 118.09(18) . . ?
C9 C10 C5 119.66(19) . . ?
C9 C10 C1 120.88(18) . . ?
C5 C10 C1 119.46(18) . . ?
N4 B2 N3 115.07(17) . . ?
N4 B2 B2 122.9(2) . 3_655 ?
N3 B2 B2 122.1(2) . 3_655 ?
C11 N3 B2 123.90(16) . . ?
C11 N3 H3A 118.1 . . ?
B2 N3 H3A 118.1 . . ?
C19 N4 B2 124.16(16) . . ?
C19 N4 H4A 117.9 . . ?
B2 N4 H4A 117.9 . . ?
C12 C11 N3 122.29(17) . . ?
C12 C11 C20 119.35(17) . . ?
N3 C11 C20 118.35(16) . . ?
C11 C12 C13 120.53(18) . . ?
C11 C12 H12 119.7 . . ?
C13 C12 H12 119.7 . . ?
C14 C13 C12 121.33(18) . . ?
C14 C13 H13 119.3 . . ?
C12 C13 H13 119.3 . . ?
C13 C14 C15 119.92(18) . . ?
C13 C14 H14 120.0 . . ?
C15 C14 H14 120.0 . . ?
C16 C15 C14 122.13(17) . . ?
C16 C15 C20 118.82(17) . . ?
C14 C15 C20 119.05(17) . . ?
C17 C16 C15 120.37(18) . . ?
C17 C16 H16 119.8 . . ?
C15 C16 H16 119.8 . . ?
C16 C17 C18 121.32(18) . . ?
C16 C17 H17 119.3 . . ?
C18 C17 H17 119.3 . . ?
C19 C18 C17 120.35(18) . . ?
C19 C18 H18 119.8 . . ?
C17 C18 H18 119.8 . . ?
C18 C19 N4 122.64(17) . . ?
C18 C19 C20 119.56(17) . . ?
N4 C19 C20 117.80(16) . . ?
C11 C20 C15 119.79(16) . . ?
C11 C20 C19 120.65(16) . . ?
C15 C20 C19 119.55(17) . . ?
O1 C21 N5 125.80(19) . . ?
O1 C21 H21 117.1 . . ?
N5 C21 H21 117.1 . . ?
C21 N5 C23 121.31(18) . . ?
C21 N5 C22 121.06(17) . . ?
C23 N5 C22 117.57(17) . . ?
N5 C22 H22A 109.5 . . ?
N5 C22 H22B 109.5 . . ?
H22A C22 H22B 109.5 . . ?
N5 C22 H22C 109.5 . . ?
H22A C22 H22C 109.5 . . ?
H22B C22 H22C 109.5 . . ?
N5 C23 H23A 109.5 . . ?
N5 C23 H23B 109.5 . . ?
H23A C23 H23B 109.5 . . ?
N5 C23 H23C 109.5 . . ?
H23A C23 H23C 109.5 . . ?
H23B C23 H23C 109.5 . . ?
O2 C24 N6 124.4(2) . . ?
O2 C24 H24 117.8 . . ?
N6 C24 H24 117.8 . . ?
C24 N6 C25 120.7(3) . . ?
C24 N6 C26 120.9(2) . . ?
C25 N6 C26 118.3(3) . . ?
N6 C25 H25A 109.5 . . ?
N6 C25 H25B 109.5 . . ?
H25A C25 H25B 109.5 . . ?
N6 C25 H25C 109.5 . . ?
H25A C25 H25C 109.5 . . ?
H25B C25 H25C 109.5 . . ?
N6 C26 H26A 109.5 . . ?
N6 C26 H26B 109.5 . . ?
H26A C26 H26B 109.5 . . ?
N6 C26 H26C 109.5 . . ?
H26A C26 H26C 109.5 . . ?
H26B C26 H26C 109.5 . . ?

loop_
_geom_bond_atom_site_label_1
_geom_bond_atom_site_label_2
_geom_bond_distance
_geom_bond_site_symmetry_2
_geom_bond_publ_flag
B1 N1 1.420(3) . ?
B1 N2 1.421(3) . ?
B1 B1 1.690(5) 3_656 ?
N1 C1 1.396(2) . ?
N1 H1 0.8800 . ?
N2 C9 1.393(2) . ?
N2 H2A 0.8800 . ?
C1 C2 1.384(3) . ?
C1 C10 1.425(3) . ?
C2 C3 1.406(3) . ?
C2 H2 0.9500 . ?
C3 C4 1.364(3) . ?
C3 H3 0.9500 . ?
C4 C5 1.418(3) . ?
C4 H4 0.9500 . ?
C5 C6 1.419(3) . ?
C5 C10 1.424(3) . ?
C6 C7 1.372(3) . ?
C6 H6 0.9500 . ?
C7 C8 1.405(3) . ?
C7 H7 0.9500 . ?
C8 C9 1.384(3) . ?
C8 H8 0.9500 . ?
C9 C10 1.424(3) . ?
B2 N4 1.417(3) . ?
B2 N3 1.423(3) . ?
B2 B2 1.702(4) 3_655 ?
N3 C11 1.387(2) . ?
N3 H3A 0.8800 . ?
N4 C19 1.394(2) . ?
N4 H4A 0.8800 . ?
C11 C12 1.381(3) . ?
C11 C20 1.421(3) . ?
C12 C13 1.405(3) . ?
C12 H12 0.9500 . ?
C13 C14 1.369(3) . ?
C13 H13 0.9500 . ?
C14 C15 1.416(3) . ?
C14 H14 0.9500 . ?
C15 C16 1.414(3) . ?
C15 C20 1.425(2) . ?
C16 C17 1.368(3) . ?
C16 H16 0.9500 . ?
C17 C18 1.401(3) . ?
C17 H17 0.9500 . ?
C18 C19 1.381(3) . ?
C18 H18 0.9500 . ?
C19 C20 1.426(2) . ?
O1 C21 1.234(2) . ?
C21 N5 1.326(3) . ?
C21 H21 0.9500 . ?
N5 C23 1.453(3) . ?
N5 C22 1.455(3) . ?
C22 H22A 0.9800 . ?
C22 H22B 0.9800 . ?
C22 H22C 0.9800 . ?
C23 H23A 0.9800 . ?
C23 H23B 0.9800 . ?
C23 H23C 0.9800 . ?
O2 C24 1.216(3) . ?
C24 N6 1.343(3) . ?
C24 H24 0.9500 . ?
N6 C25 1.439(4) . ?
N6 C26 1.451(4) . ?
C25 H25A 0.9800 . ?
C25 H25B 0.9800 . ?
C25 H25C 0.9800 . ?
C26 H26A 0.9800 . ?
C26 H26B 0.9800 . ?
C26 H26C 0.9800 . ?

loop_
_geom_torsion_atom_site_label_1
_geom_torsion_atom_site_label_2
_geom_torsion_atom_site_label_3
_geom_torsion_atom_site_label_4
_geom_torsion
_geom_torsion_site_symmetry_1
_geom_torsion_site_symmetry_2
_geom_torsion_site_symmetry_3
_geom_torsion_site_symmetry_4
_geom_torsion_publ_flag
N2 B1 N1 C1 2.2(3) . . . . ?
B1 B1 N1 C1 -177.4(2) 3_656 . . . ?
N1 B1 N2 C9 -0.9(3) . . . . ?
B1 B1 N2 C9 178.6(2) 3_656 . . . ?
B1 N1 C1 C2 177.7(2) . . . . ?
B1 N1 C1 C10 -2.0(3) . . . . ?
N1 C1 C2 C3 -178.5(2) . . . . ?
C10 C1 C2 C3 1.2(3) . . . . ?
C1 C2 C3 C4 -1.2(4) . . . . ?
C2 C3 C4 C5 -0.7(4) . . . . ?
C3 C4 C5 C6 -178.2(2) . . . . ?
C3 C4 C5 C10 2.5(3) . . . . ?
C4 C5 C6 C7 -177.6(2) . . . . ?
C10 C5 C6 C7 1.6(3) . . . . ?
C5 C6 C7 C8 0.0(3) . . . . ?
C6 C7 C8 C9 -1.3(3) . . . . ?
C7 C8 C9 N2 -179.09(18) . . . . ?
C7 C8 C9 C10 1.0(3) . . . . ?
B1 N2 C9 C8 179.74(19) . . . . ?
B1 N2 C9 C10 -0.3(3) . . . . ?
C8 C9 C10 C5 0.7(3) . . . . ?
N2 C9 C10 C5 -179.27(17) . . . . ?
C8 C9 C10 C1 -179.55(18) . . . . ?
N2 C9 C10 C1 0.5(3) . . . . ?
C4 C5 C10 C9 177.31(19) . . . . ?
C6 C5 C10 C9 -2.0(3) . . . . ?
C4 C5 C10 C1 -2.5(3) . . . . ?
C6 C5 C10 C1 178.27(18) . . . . ?
C2 C1 C10 C9 -179.15(19) . . . . ?
N1 C1 C10 C9 0.6(3) . . . . ?
C2 C1 C10 C5 0.6(3) . . . . ?
N1 C1 C10 C5 -179.63(18) . . . . ?
N4 B2 N3 C11 0.9(3) . . . . ?
B2 B2 N3 C11 -179.3(2) 3_655 . . . ?
N3 B2 N4 C19 -3.0(3) . . . . ?
B2 B2 N4 C19 177.2(2) 3_655 . . . ?
B2 N3 C11 C12 -178.46(19) . . . . ?
B2 N3 C11 C20 0.8(3) . . . . ?
N3 C11 C12 C13 178.33(18) . . . . ?
C20 C11 C12 C13 -0.9(3) . . . . ?
C11 C12 C13 C14 1.4(3) . . . . ?
C12 C13 C14 C15 -0.3(3) . . . . ?
C13 C14 C15 C16 179.43(19) . . . . ?
C13 C14 C15 C20 -1.3(3) . . . . ?
C14 C15 C16 C17 178.21(19) . . . . ?
C20 C15 C16 C17 -1.1(3) . . . . ?
C15 C16 C17 C18 0.3(3) . . . . ?
C16 C17 C18 C19 -0.2(3) . . . . ?
C17 C18 C19 N4 -178.80(18) . . . . ?
C17 C18 C19 C20 0.9(3) . . . . ?
B2 N4 C19 C18 -177.10(18) . . . . ?
B2 N4 C19 C20 3.2(3) . . . . ?
C12 C11 C20 C15 -0.7(3) . . . . ?
N3 C11 C20 C15 -179.94(16) . . . . ?
C12 C11 C20 C19 178.66(17) . . . . ?
N3 C11 C20 C19 -0.6(3) . . . . ?
C16 C15 C20 C11 -178.94(17) . . . . ?
C14 C15 C20 C11 1.8(3) . . . . ?
C16 C15 C20 C19 1.7(3) . . . . ?
C14 C15 C20 C19 -177.57(17) . . . . ?
C18 C19 C20 C11 179.02(17) . . . . ?
N4 C19 C20 C11 -1.3(3) . . . . ?
C18 C19 C20 C15 -1.6(3) . . . . ?
N4 C19 C20 C15 178.04(16) . . . . ?
O1 C21 N5 C23 179.6(2) . . . . ?
O1 C21 N5 C22 -3.2(3) . . . . ?
O2 C24 N6 C25 175.5(3) . . . . ?
O2 C24 N6 C26 -2.6(3) . . . . ?
